data_7716327
loop_
_publ_author_name
'Kobayashi, Fumiya'
'Yoshida, Azuki'
'Gemba, Misato'
'Takatsu, Yuta'
'Tadokoro, Makoto'

_publ_section_title
;
 Solvent vapour-responsive structural transformations in molecular
 crystals composed of a luminescent mononuclear aluminium(III) complex.
;
_journal_issue 28
_journal_name_full 'Dalton transactions (Cambridge, England : 2003)'
_journal_page_first 11689
_journal_page_last 11696
_journal_paper_doi 10.1039/d4dt00747f
_journal_volume 53
_journal_year 2024
_chemical_formula_moiety 'C18 H18 Al N O5, C2 H3 N'
_chemical_formula_sum 'C20 H21 Al N2 O5'
_chemical_formula_weight 396.37
_space_group_crystal_system orthorhombic
_space_group_IT_number 61
_space_group_name_Hall '-P 2ac 2ab'
_space_group_name_H-M_alt 'P b c a'
_atom_sites_solution_hydrogens mixed
_audit_creation_date 2024-02-17
_audit_creation_method
;
Olex2 1.3
(compiled 2020.11.12 svn.r5f609507 for OlexSys, GUI svn.r6272)
;
_audit_update_record
;
2024-03-04 deposited with the CCDC.	2024-06-05 downloaded from the CCDC.
;
_cell_angle_alpha 90
_cell_angle_beta 90
_cell_angle_gamma 90
_cell_formula_units_Z 8
_cell_length_a 20.2047(13)
_cell_length_b 8.4969(6)
_cell_length_c 22.9627(15)
_cell_measurement_reflns_used 4599
_cell_measurement_temperature 173(2)
_cell_measurement_theta_max 26.83
_cell_measurement_theta_min 2.69
_cell_volume 3942.2(5)
_computing_cell_refinement 'SAINT V8.38A (Bruker, 2018)'
_computing_data_reduction 'SAINT V8.38A (Bruker, 2018)'
_computing_molecular_graphics 'Olex2 1.3 (Dolomanov et al., 2009)'
_computing_publication_material 'Olex2 1.3 (Dolomanov et al., 2009)'
_computing_structure_refinement 'SHELXL 2018/1 (Sheldrick, 2015)'
_computing_structure_solution 'SHELXT 2014/5 (Sheldrick, 2014)'
_diffrn_ambient_temperature 173.15
_diffrn_measured_fraction_theta_full 0.999
_diffrn_measured_fraction_theta_max 0.999
_diffrn_measurement_device_type 'Bruker D8QUEST'
_diffrn_measurement_method '\f and \w scans'
_diffrn_radiation_type MoK\a
_diffrn_radiation_wavelength 0.71073
_diffrn_reflns_av_R_equivalents 0.1574
_diffrn_reflns_av_unetI/netI 0.0748
_diffrn_reflns_Laue_measured_fraction_full 0.999
_diffrn_reflns_Laue_measured_fraction_max 0.999
_diffrn_reflns_limit_h_max 25
_diffrn_reflns_limit_h_min -25
_diffrn_reflns_limit_k_max 10
_diffrn_reflns_limit_k_min -10
_diffrn_reflns_limit_l_max 28
_diffrn_reflns_limit_l_min -28
_diffrn_reflns_number 40798
_diffrn_reflns_point_group_measured_fraction_full 0.999
_diffrn_reflns_point_group_measured_fraction_max 0.999
_diffrn_reflns_theta_full 25.242
_diffrn_reflns_theta_max 26.372
_diffrn_reflns_theta_min 2.686
_diffrn_source_current 1.4
_diffrn_source_power 0.07
_diffrn_source_voltage 50.0
_diffrn_standards_number 0
_exptl_absorpt_coefficient_mu 0.137
_exptl_absorpt_correction_T_max 0.7456
_exptl_absorpt_correction_T_min 0.4705
_exptl_absorpt_correction_type multi-scan
_exptl_absorpt_process_details
;
SADABS-2016/2 (Bruker,2016/2) was used for absorption correction.
wR2(int) was 0.1900 before and 0.0955 after correction.
The Ratio of minimum to maximum transmission is 0.6310.
The \l/2 correction factor is Not present.
;
_exptl_crystal_colour yellow
_exptl_crystal_colour_primary yellow
_exptl_crystal_density_diffrn 1.336
_exptl_crystal_description plate
_exptl_crystal_F_000 1664
_exptl_crystal_size_max 0.37
_exptl_crystal_size_mid 0.11
_exptl_crystal_size_min 0.07
_refine_diff_density_max 0.611
_refine_diff_density_min -0.531
_refine_diff_density_rms 0.072
_refine_ls_extinction_method none
_refine_ls_goodness_of_fit_ref 1.056
_refine_ls_hydrogen_treatment constr
_refine_ls_matrix_type full
_refine_ls_number_parameters 257
_refine_ls_number_reflns 4039
_refine_ls_number_restraints 0
_refine_ls_restrained_S_all 1.056
_refine_ls_R_factor_all 0.1391
_refine_ls_R_factor_gt 0.0655
_refine_ls_shift/su_max 0.000
_refine_ls_shift/su_mean 0.000
_refine_ls_structure_factor_coef Fsqd
_refine_ls_weighting_details 'w=1/[\s^2^(Fo^2^)+(0.0834P)^2^+3.8649P] where P=(Fo^2^+2Fc^2^)/3'
_refine_ls_weighting_scheme calc
_refine_ls_wR_factor_gt 0.1523
_refine_ls_wR_factor_ref 0.2035
_reflns_Friedel_coverage 0.000
_reflns_number_gt 2210
_reflns_number_total 4039
_reflns_threshold_expression 'I > 2\s(I)'
_cod_data_source_file d4dt00747f2.cif
_cod_data_source_block Alsap_MeCN
_cod_depositor_comments 'Adding full bibliography for 7716325--7716327.cif.'
_cod_database_code 7716327
_shelx_shelxl_version_number 2018/1
_shelx_space_group_comment
;
The symmetry employed for this shelxl refinement is uniquely defined
by the following loop, which should always be used as a source of
symmetry information in preference to the above space-group names.
They are only intended as comments.
;
_shelx_estimated_absorpt_t_max 0.990
_shelx_estimated_absorpt_t_min 0.951
_olex2_refinement_description
;
1. Fixed Uiso
 At 1.2 times of:
  All C(H) groups
 At 1.5 times of:
  All C(H,H,H) groups, All O(H,H) groups
2.a Rotating group:
 O5(H5A,H5B)
2.b Aromatic/amide H refined with riding coordinates:
 C10(H10), C11(H11), C7(H7), C9(H9), C12(H12), C5(H5), C4(H4), C3(H3), C2(H2),
 C16(H16)
2.c Idealised Me refined as rotating group:
 C14(H14A,H14B,H14C), C18(H18A,H18B,H18C), C20(H20A,H20B,H20C)
;
_olex2_submission_special_instructions 'No special instructions were received'

loop_
_space_group_symop_operation_xyz
'x, y, z'
'-x+1/2, -y, z+1/2'
'-x, y+1/2, -z+1/2'
'x+1/2, -y+1/2, -z'
'-x, -y, -z'
'x-1/2, y, -z-1/2'
'x, -y-1/2, z-1/2'
'-x-1/2, y-1/2, z'

loop_
_atom_site_label
_atom_site_type_symbol
_atom_site_fract_x
_atom_site_fract_y
_atom_site_fract_z
_atom_site_U_iso_or_equiv
_atom_site_adp_type
_atom_site_occupancy
_atom_site_site_symmetry_order
_atom_site_calc_flag
_atom_site_refinement_flags_posn
_atom_site_refinement_flags_adp
_atom_site_refinement_flags_occupancy
_atom_site_disorder_assembly
_atom_site_disorder_group
Al1 Al 0.58272(5) 0.59959(12) 0.57166(5) 0.0280(3) Uani 1 1 d . . . . .
N1 N 0.66694(13) 0.4810(3) 0.55496(13) 0.0311(7) Uani 1 1 d . . . . .
C13 C 0.62907(15) 0.5438(4) 0.46112(15) 0.0291(8) Uani 1 1 d . . . . .
O2 O 0.57807(10) 0.6072(3) 0.49024(10) 0.0313(6) Uani 1 1 d . . . . .
O1 O 0.59463(11) 0.5725(3) 0.65011(11) 0.0372(6) Uani 1 1 d . . . . .
O4 O 0.62779(11) 0.7953(3) 0.57371(10) 0.0335(6) Uani 1 1 d . . . . .
C10 C 0.73516(18) 0.3954(5) 0.40568(18) 0.0447(10) Uani 1 1 d . . . . .
H10 H 0.770501 0.343244 0.386380 0.054 Uiso 1 1 calc R U . . .
O3 O 0.50072(11) 0.6953(3) 0.57909(11) 0.0357(6) Uani 1 1 d . . . . .
C11 C 0.68679(17) 0.4732(5) 0.37370(17) 0.0426(10) Uani 1 1 d . . . . .
H11 H 0.690117 0.475936 0.332448 0.051 Uiso 1 1 calc R U . . .
C7 C 0.70429(17) 0.4121(4) 0.59225(17) 0.0345(9) Uani 1 1 d . . . . .
H7 H 0.740909 0.353515 0.577998 0.041 Uiso 1 1 calc R U . . .
C8 C 0.67892(16) 0.4698(4) 0.49325(15) 0.0299(8) Uani 1 1 d . . . . .
O5 O 0.53460(11) 0.3994(3) 0.56914(10) 0.0293(6) Uani 1 1 d . . . . .
H5A H 0.497841 0.411158 0.549899 0.044 Uiso 1 1 d R U . . .
H5B H 0.522090 0.374688 0.604229 0.044 Uiso 1 1 d R U . . .
C9 C 0.73145(17) 0.3944(4) 0.46586(17) 0.0380(9) Uani 1 1 d . . . . .
H9 H 0.764472 0.342620 0.488239 0.046 Uiso 1 1 calc R U . . .
C12 C 0.63425(17) 0.5462(4) 0.40045(16) 0.0348(9) Uani 1 1 d . . . . .
H12 H 0.601566 0.598152 0.377752 0.042 Uiso 1 1 calc R U . . .
C6 C 0.69440(17) 0.4177(4) 0.65388(16) 0.0329(8) Uani 1 1 d . . . . .
N2 N 0.5072(2) 0.2443(5) 0.67831(17) 0.0622(11) Uani 1 1 d . . . . .
C5 C 0.74066(18) 0.3371(5) 0.68869(17) 0.0424(10) Uani 1 1 d . . . . .
H5 H 0.776134 0.282348 0.670595 0.051 Uiso 1 1 calc R U . . .
C4 C 0.7354(2) 0.3361(5) 0.74821(18) 0.0487(11) Uani 1 1 d . . . . .
H4 H 0.766782 0.280785 0.771288 0.058 Uiso 1 1 calc R U . . .
C3 C 0.6839(2) 0.4167(5) 0.77409(17) 0.0476(11) Uani 1 1 d . . . . .
H3 H 0.680375 0.416724 0.815349 0.057 Uiso 1 1 calc R U . . .
C2 C 0.63734(18) 0.4971(5) 0.74185(16) 0.0423(10) Uani 1 1 d . . . . .
H2 H 0.602806 0.552258 0.761135 0.051 Uiso 1 1 calc R U . . .
C1 C 0.64051(17) 0.4983(4) 0.68040(16) 0.0350(9) Uani 1 1 d . . . . .
C14 C 0.41472(18) 0.8824(5) 0.5781(2) 0.0527(12) Uani 1 1 d . . . . .
H14A H 0.409322 0.995345 0.570958 0.079 Uiso 1 1 calc R U . . .
H14B H 0.397199 0.856299 0.616741 0.079 Uiso 1 1 calc R U . . .
H14C H 0.390548 0.822816 0.548408 0.079 Uiso 1 1 calc R U . . .
C15 C 0.48631(18) 0.8408(5) 0.57552(16) 0.0365(9) Uani 1 1 d . . . . .
C16 C 0.53360(18) 0.9582(5) 0.57095(19) 0.0494(11) Uani 1 1 d . . . . .
H16 H 0.518833 1.063647 0.566515 0.059 Uiso 1 1 calc R U . . .
C17 C 0.60141(18) 0.9307(4) 0.57246(17) 0.0372(9) Uani 1 1 d . . . . .
C18 C 0.6470(2) 1.0694(5) 0.5737(2) 0.0554(13) Uani 1 1 d . . . . .
H18A H 0.678394 1.061927 0.541281 0.083 Uiso 1 1 calc R U . . .
H18B H 0.671233 1.070818 0.610611 0.083 Uiso 1 1 calc R U . . .
H18C H 0.621089 1.166456 0.569892 0.083 Uiso 1 1 calc R U . . .
C19 C 0.5290(2) 0.1781(7) 0.7152(3) 0.0740(16) Uani 1 1 d . . . . .
C20 C 0.5557(4) 0.0924(10) 0.7646(4) 0.165(4) Uani 1 1 d . . . . .
H20A H 0.577490 -0.003700 0.750840 0.248 Uiso 1 1 calc R U . . .
H20B H 0.519658 0.064460 0.791233 0.248 Uiso 1 1 calc R U . . .
H20C H 0.587913 0.158536 0.785033 0.248 Uiso 1 1 calc R U . . .

loop_
_atom_site_aniso_label
_atom_site_aniso_U_11
_atom_site_aniso_U_22
_atom_site_aniso_U_33
_atom_site_aniso_U_23
_atom_site_aniso_U_13
_atom_site_aniso_U_12
Al1 0.0279(5) 0.0208(5) 0.0354(6) -0.0026(5) 0.0000(4) -0.0003(4)
N1 0.0319(15) 0.0203(15) 0.0411(18) -0.0009(14) -0.0015(13) -0.0047(13)
C13 0.0276(17) 0.0250(19) 0.035(2) -0.0029(16) 0.0017(14) -0.0060(15)
O2 0.0306(13) 0.0267(13) 0.0366(14) 0.0007(11) 0.0016(10) -0.0015(10)
O1 0.0384(14) 0.0369(15) 0.0362(15) -0.0022(12) -0.0022(11) 0.0004(11)
O4 0.0306(12) 0.0220(13) 0.0480(16) -0.0042(12) -0.0023(11) -0.0006(10)
C10 0.035(2) 0.048(3) 0.051(2) -0.009(2) 0.0071(18) 0.0005(18)
O3 0.0302(12) 0.0255(14) 0.0514(17) -0.0013(12) 0.0015(11) 0.0007(10)
C11 0.038(2) 0.057(3) 0.034(2) 0.001(2) 0.0052(16) -0.004(2)
C7 0.0344(19) 0.0231(19) 0.046(2) -0.0012(18) -0.0012(17) -0.0006(15)
C8 0.0336(18) 0.0228(18) 0.033(2) -0.0005(17) 0.0011(15) -0.0057(15)
O5 0.0283(12) 0.0242(13) 0.0355(14) 0.0016(11) -0.0015(10) -0.0014(10)
C9 0.035(2) 0.034(2) 0.045(2) -0.0007(19) -0.0045(16) 0.0041(17)
C12 0.0329(19) 0.038(2) 0.034(2) 0.0045(18) -0.0008(15) -0.0019(16)
C6 0.0354(19) 0.0265(19) 0.037(2) -0.0022(17) 0.0015(15) -0.0046(16)
N2 0.077(3) 0.058(3) 0.052(2) 0.017(2) -0.006(2) -0.009(2)
C5 0.042(2) 0.038(2) 0.047(2) 0.000(2) -0.0013(18) 0.0009(18)
C4 0.049(2) 0.053(3) 0.044(3) 0.009(2) -0.0075(19) 0.002(2)
C3 0.050(2) 0.063(3) 0.030(2) 0.007(2) -0.0052(18) -0.008(2)
C2 0.038(2) 0.053(3) 0.036(2) -0.004(2) -0.0001(16) -0.0033(19)
C1 0.0340(19) 0.033(2) 0.038(2) 0.0000(19) -0.0051(16) -0.0086(16)
C14 0.034(2) 0.042(3) 0.083(3) 0.002(2) 0.003(2) 0.0088(18)
C15 0.037(2) 0.032(2) 0.041(2) -0.0035(19) 0.0001(16) 0.0007(16)
C16 0.037(2) 0.023(2) 0.088(3) -0.002(2) 0.000(2) 0.0006(17)
C17 0.038(2) 0.023(2) 0.051(2) -0.0040(18) -0.0031(17) 0.0013(15)
C18 0.038(2) 0.024(2) 0.104(4) -0.007(2) -0.006(2) 0.0000(17)
C19 0.065(3) 0.073(4) 0.084(4) 0.032(3) -0.020(3) -0.023(3)
C20 0.136(6) 0.171(8) 0.188(8) 0.126(7) -0.102(6) -0.068(6)

loop_
_atom_type_symbol
_atom_type_description
_atom_type_scat_dispersion_real
_atom_type_scat_dispersion_imag
_atom_type_scat_source
C C 0.0033 0.0016 'International Tables Vol C Tables 4.2.6.8 and 6.1.1.4'
H H 0.0000 0.0000 'International Tables Vol C Tables 4.2.6.8 and 6.1.1.4'
Al Al 0.0645 0.0514 'International Tables Vol C Tables 4.2.6.8 and 6.1.1.4'
N N 0.0061 0.0033 'International Tables Vol C Tables 4.2.6.8 and 6.1.1.4'
O O 0.0106 0.0060 'International Tables Vol C Tables 4.2.6.8 and 6.1.1.4'

loop_
_geom_angle_atom_site_label_1
_geom_angle_atom_site_label_2
_geom_angle_atom_site_label_3
_geom_angle
_geom_angle_site_symmetry_1
_geom_angle_site_symmetry_3
_geom_angle_publ_flag
O2 Al1 N1 82.51(12) . . ?
O2 Al1 O4 91.07(11) . . ?
O2 Al1 O5 88.60(10) . . ?
O1 Al1 N1 90.77(12) . . ?
O1 Al1 O2 172.95(12) . . ?
O1 Al1 O4 91.30(11) . . ?
O1 Al1 O3 94.71(12) . . ?
O1 Al1 O5 89.15(11) . . ?
O4 Al1 N1 92.17(11) . . ?
O4 Al1 O5 178.91(11) . . ?
O3 Al1 N1 172.78(13) . . ?
O3 Al1 O2 91.82(11) . . ?
O3 Al1 O4 92.41(11) . . ?
O3 Al1 O5 86.57(10) . . ?
O5 Al1 N1 88.81(11) . . ?
C7 N1 Al1 126.7(3) . . ?
C7 N1 C8 121.8(3) . . ?
C8 N1 Al1 111.2(2) . . ?
O2 C13 C8 118.1(3) . . ?
O2 C13 C12 123.3(3) . . ?
C12 C13 C8 118.6(3) . . ?
C13 O2 Al1 116.4(2) . . ?
C1 O1 Al1 132.1(2) . . ?
C17 O4 Al1 126.4(2) . . ?
C11 C10 H10 120.2 . . ?
C9 C10 H10 120.2 . . ?
C9 C10 C11 119.5(4) . . ?
C15 O3 Al1 128.7(2) . . ?
C10 C11 H11 119.3 . . ?
C12 C11 C10 121.5(4) . . ?
C12 C11 H11 119.3 . . ?
N1 C7 H7 117.9 . . ?
N1 C7 C6 124.3(3) . . ?
C6 C7 H7 117.9 . . ?
C13 C8 N1 111.6(3) . . ?
C9 C8 N1 127.1(3) . . ?
C9 C8 C13 121.3(3) . . ?
Al1 O5 H5A 109.8 . . ?
Al1 O5 H5B 109.0 . . ?
H5A O5 H5B 104.5 . . ?
C10 C9 C8 119.4(3) . . ?
C10 C9 H9 120.3 . . ?
C8 C9 H9 120.3 . . ?
C13 C12 H12 120.1 . . ?
C11 C12 C13 119.8(3) . . ?
C11 C12 H12 120.1 . . ?
C5 C6 C7 116.9(3) . . ?
C5 C6 C1 120.0(3) . . ?
C1 C6 C7 123.1(3) . . ?
C6 C5 H5 119.4 . . ?
C4 C5 C6 121.2(4) . . ?
C4 C5 H5 119.4 . . ?
C5 C4 H4 120.5 . . ?
C5 C4 C3 118.9(4) . . ?
C3 C4 H4 120.5 . . ?
C4 C3 H3 119.0 . . ?
C2 C3 C4 122.0(4) . . ?
C2 C3 H3 119.0 . . ?
C3 C2 H2 119.7 . . ?
C3 C2 C1 120.6(4) . . ?
C1 C2 H2 119.7 . . ?
O1 C1 C6 122.8(3) . . ?
O1 C1 C2 119.9(3) . . ?
C2 C1 C6 117.3(3) . . ?
H14A C14 H14B 109.5 . . ?
H14A C14 H14C 109.5 . . ?
H14B C14 H14C 109.5 . . ?
C15 C14 H14A 109.5 . . ?
C15 C14 H14B 109.5 . . ?
C15 C14 H14C 109.5 . . ?
O3 C15 C14 116.7(3) . . ?
O3 C15 C16 123.1(3) . . ?
C16 C15 C14 120.1(4) . . ?
C15 C16 H16 118.1 . . ?
C15 C16 C17 123.8(4) . . ?
C17 C16 H16 118.1 . . ?
O4 C17 C16 124.6(3) . . ?
O4 C17 C18 117.1(3) . . ?
C16 C17 C18 118.3(3) . . ?
C17 C18 H18A 109.5 . . ?
C17 C18 H18B 109.5 . . ?
C17 C18 H18C 109.5 . . ?
H18A C18 H18B 109.5 . . ?
H18A C18 H18C 109.5 . . ?
H18B C18 H18C 109.5 . . ?
N2 C19 C20 178.2(7) . . ?
C19 C20 H20A 109.5 . . ?
C19 C20 H20B 109.5 . . ?
C19 C20 H20C 109.5 . . ?
H20A C20 H20B 109.5 . . ?
H20A C20 H20C 109.5 . . ?
H20B C20 H20C 109.5 . . ?

loop_
_geom_bond_atom_site_label_1
_geom_bond_atom_site_label_2
_geom_bond_distance
_geom_bond_site_symmetry_2
_geom_bond_publ_flag
Al1 N1 2.014(3) . ?
Al1 O2 1.873(3) . ?
Al1 O1 1.832(3) . ?
Al1 O4 1.897(2) . ?
Al1 O3 1.854(2) . ?
Al1 O5 1.960(2) . ?
N1 C7 1.283(4) . ?
N1 C8 1.441(4) . ?
C13 O2 1.341(4) . ?
C13 C8 1.398(5) . ?
C13 C12 1.397(5) . ?
O1 C1 1.319(4) . ?
O4 C17 1.268(4) . ?
C10 H10 0.9500 . ?
C10 C11 1.390(5) . ?
C10 C9 1.384(5) . ?
O3 C15 1.273(5) . ?
C11 H11 0.9500 . ?
C11 C12 1.374(5) . ?
C7 H7 0.9500 . ?
C7 C6 1.430(5) . ?
C8 C9 1.390(5) . ?
O5 H5A 0.8700 . ?
O5 H5B 0.8702 . ?
C9 H9 0.9500 . ?
C12 H12 0.9500 . ?
C6 C5 1.408(5) . ?
C6 C1 1.423(5) . ?
N2 C19 1.109(6) . ?
C5 H5 0.9500 . ?
C5 C4 1.371(5) . ?
C4 H4 0.9500 . ?
C4 C3 1.382(6) . ?
C3 H3 0.9500 . ?
C3 C2 1.378(5) . ?
C2 H2 0.9500 . ?
C2 C1 1.413(5) . ?
C14 H14A 0.9800 . ?
C14 H14B 0.9800 . ?
C14 H14C 0.9800 . ?
C14 C15 1.490(5) . ?
C15 C16 1.385(5) . ?
C16 H16 0.9500 . ?
C16 C17 1.390(5) . ?
C17 C18 1.496(5) . ?
C18 H18A 0.9800 . ?
C18 H18B 0.9800 . ?
C18 H18C 0.9800 . ?
C19 C20 1.451(8) . ?
C20 H20A 0.9800 . ?
C20 H20B 0.9800 . ?
C20 H20C 0.9800 . ?

loop_
_geom_torsion_atom_site_label_1
_geom_torsion_atom_site_label_2
_geom_torsion_atom_site_label_3
_geom_torsion_atom_site_label_4
_geom_torsion
_geom_torsion_site_symmetry_1
_geom_torsion_site_symmetry_2
_geom_torsion_site_symmetry_3
_geom_torsion_site_symmetry_4
_geom_torsion_publ_flag
Al1 N1 C7 C6 -4.7(5) . . . . ?
Al1 N1 C8 C13 -0.1(3) . . . . ?
Al1 N1 C8 C9 -178.8(3) . . . . ?
Al1 O1 C1 C6 -0.1(5) . . . . ?
Al1 O1 C1 C2 179.8(3) . . . . ?
Al1 O4 C17 C16 1.9(6) . . . . ?
Al1 O4 C17 C18 -179.1(3) . . . . ?
Al1 O3 C15 C14 174.7(3) . . . . ?
Al1 O3 C15 C16 -7.0(6) . . . . ?
N1 Al1 O2 C13 -2.9(2) . . . . ?
N1 Al1 O1 C1 -2.0(3) . . . . ?
N1 Al1 O4 C17 166.4(3) . . . . ?
N1 C7 C6 C5 -179.2(3) . . . . ?
N1 C7 C6 C1 1.5(6) . . . . ?
N1 C8 C9 C10 180.0(3) . . . . ?
C13 C8 C9 C10 1.3(5) . . . . ?
O2 Al1 O4 C17 83.9(3) . . . . ?
O2 Al1 O3 C15 -80.5(3) . . . . ?
O2 C13 C8 N1 -2.3(4) . . . . ?
O2 C13 C8 C9 176.6(3) . . . . ?
O2 C13 C12 C11 -177.4(3) . . . . ?
O1 Al1 O4 C17 -102.8(3) . . . . ?
O1 Al1 O3 C15 102.2(3) . . . . ?
O4 Al1 O2 C13 89.2(2) . . . . ?
O4 Al1 O1 C1 -94.1(3) . . . . ?
O4 Al1 O3 C15 10.7(3) . . . . ?
C10 C11 C12 C13 0.4(6) . . . . ?
O3 Al1 O2 C13 -178.4(2) . . . . ?
O3 Al1 O1 C1 173.3(3) . . . . ?
O3 Al1 O4 C17 -8.0(3) . . . . ?
O3 C15 C16 C17 -3.1(7) . . . . ?
C11 C10 C9 C8 0.7(6) . . . . ?
C7 N1 C8 C13 175.3(3) . . . . ?
C7 N1 C8 C9 -3.4(5) . . . . ?
C7 C6 C5 C4 179.8(4) . . . . ?
C7 C6 C1 O1 1.1(5) . . . . ?
C7 C6 C1 C2 -178.8(3) . . . . ?
C8 N1 C7 C6 -179.3(3) . . . . ?
C8 C13 O2 Al1 3.8(4) . . . . ?
C8 C13 C12 C11 1.6(5) . . . . ?
O5 Al1 O2 C13 -91.8(2) . . . . ?
O5 Al1 O1 C1 86.8(3) . . . . ?
O5 Al1 O3 C15 -169.0(3) . . . . ?
C9 C10 C11 C12 -1.6(6) . . . . ?
C12 C13 O2 Al1 -177.2(3) . . . . ?
C12 C13 C8 N1 178.6(3) . . . . ?
C12 C13 C8 C9 -2.5(5) . . . . ?
C6 C5 C4 C3 -0.3(6) . . . . ?
C5 C6 C1 O1 -178.2(3) . . . . ?
C5 C6 C1 C2 1.9(5) . . . . ?
C5 C4 C3 C2 0.4(7) . . . . ?
C4 C3 C2 C1 0.7(6) . . . . ?
C3 C2 C1 O1 178.3(3) . . . . ?
C3 C2 C1 C6 -1.8(6) . . . . ?
C1 C6 C5 C4 -0.9(6) . . . . ?
C14 C15 C16 C17 175.2(4) . . . . ?
C15 C16 C17 O4 5.6(7) . . . . ?
C15 C16 C17 C18 -173.4(4) . . . . ?
